data_1536748
loop_
_publ_author_name
'Xue Ganglin'
'Vaissermann, J.'
'Gouzerh, P.'

_publ_section_title
;
 Cerium(III) complexes with lacunary polyoxotungstates. Synthesis and
 structural characterization of a novel heteropolyoxotungstate based on
 alpha - (Sb W9 O33)(9-) units
;
_journal_name_full 'Journal of Cluster Science'
_journal_page_first 409
_journal_page_last 421
_journal_volume 13
_journal_year 2002
_chemical_formula_sum 'Ce Cl Na7 O65 W10'
_chemical_name_systematic 'Na9 (Ce (W5 O18)2) (Na Cl) (H2 O)30'
_space_group_IT_number 44
_symmetry_space_group_name_Hall 'I 2 -2'
_symmetry_space_group_name_H-M 'I m m 2'
_cell_angle_alpha 90
_cell_angle_beta 90
_cell_angle_gamma 90
_cell_formula_units_Z 2
_cell_length_a 11.504
_cell_length_b 15.245
_cell_length_c 17.647
_cell_volume 3094.904
_citation_journal_id_ASTM JCSCEB
_cod_data_source_file XueGanglin_JCSCEB_2002_1527.cif
_cod_data_source_block Ce1Cl1Na7O65W10
_cod_original_formula_sum 'Ce1 Cl1 Na7 O65 W10'
_cod_database_code 1536748

loop_
_symmetry_equiv_pos_as_xyz
x,y,z
-x,-y,z
-x,y,z
x,-y,z
x+1/2,y+1/2,z+1/2
-x+1/2,-y+1/2,z+1/2
-x+1/2,y+1/2,z+1/2
x+1/2,-y+1/2,z+1/2

loop_
_atom_site_label
_atom_site_type_symbol
_atom_site_fract_x
_atom_site_fract_y
_atom_site_fract_z
_atom_site_occupancy
_atom_site_U_iso_or_equiv
O24 O-2 -0.223 0.13 0.495 1 0.0
O10 O-2 0.349 0.5 0.812 1 0.0
W2 W+6 0.2019 0.5 0.8031 1 0.0
O9 O-2 -0.248 0.312 0.443 1 0.0
O19 O-2 0.5 0.398 0.668 1 0.0
O2 O-2 0.185 0.5 0.704 1 0.0
O1 O-2 0 0.36 0.706 1 0.0
Ce1 Ce+3 0 0.5 0.6291 1 0.0
O7 O-2 -0.23 0.5 0.444 1 0.0
O16 O-2 0 0.5 0.808 1 0.0
O20 O-2 -0.156 0.107 0.764 1 0.0
O26 O-2 -0.35 0.5 0.595 1 0.0
W3 W+6 0 0.5 0.9401 1 0.0
O17 O-2 0.357 0.269 0.785 1 0.0
O14 O-2 0 0.5 0.224 1 0.0
W1 W+6 0 0.3488 0.8054 1 0.0
O18 O-2 0.5 0.37 0.931 1 0.0
Na1 Na+1 0.5 0.385 0.7967 1 0.0
O22 O-2 0.199 0.5 1.139 1 0.0
W5 W+6 0 0.5 0.3184 1 0.0
O13 O-2 0 0.5 0.447 1 0.0
O8 O-2 -0.13 0.401 0.555 1 0.0
O12 O-2 0 0.5 1.038 1 0.0
O6 O-2 0 0.379 0.919 1 0.0
O25 O-2 0 0.223 0.605 1 0.0
O4 O-2 0 0.327 0.453 1 0.0
O15 O-2 -0.112 0.413 0.339 1 0.0
O23 O-2 0.235 0.232 1.134 1 0.0
O5 O-2 0.168 0.379 0.811 1 0.0
O27 O-2 0 0.163 0.984 1 0.0
Na2 Na+1 0 0 0.771 1 0.0
Cl1 Cl-1 0 0 0.6107 1 0.0
Na3 Na+1 -0.167 0.1277 0.6261 1 0.0
O21 O-2 0 0 0.9 1 0.0
O3 O-2 0 0.235 0.815 1 0.0
O11 O-2 0.164 0.5 0.913 1 0.0
W4 W+6 -0.1428 0.39263 0.4546 1 0.0
